data_7207766
loop_
_publ_author_name
'Wu, An-Kai'
'Lee, Kwang-Ming'

_publ_section_title
;
 Self-assembly of seven diamide-containing pyridinium salts via
 nonconventional C--H&#x22EF;O hydrogen bonding catemers
;
_journal_issue 10
_journal_name_full CrystEngComm
_journal_page_first 3424
_journal_paper_doi 10.1039/c2ce06448k
_journal_volume 14
_journal_year 2012
_chemical_formula_sum 'C8 H10 F6 N3 O2 P'
_chemical_formula_weight 325.16
_chemical_name_systematic
;
?
;
_space_group_IT_number 61
_symmetry_cell_setting orthorhombic
_symmetry_space_group_name_Hall '-P 2ac 2ab'
_symmetry_space_group_name_H-M 'P b c a'
_atom_sites_solution_hydrogens geom
_atom_sites_solution_primary direct
_atom_sites_solution_secondary difmap
_audit_creation_method SHELXL-97
_cell_angle_alpha 90.00
_cell_angle_beta 90.00
_cell_angle_gamma 90.00
_cell_formula_units_Z 8
_cell_length_a 13.2470(10)
_cell_length_b 11.2054(10)
_cell_length_c 15.5055(14)
_cell_measurement_reflns_used 4139
_cell_measurement_temperature 100(2)
_cell_measurement_theta_max 26.3967
_cell_measurement_theta_min 2.6272
_cell_volume 2301.6(3)
_computing_cell_refinement 'SAINT V7.34A (Bruker AXS, 2006)'
_computing_data_collection 'APEX2 (Bruker AXS, 2010)'
_computing_data_reduction 'SAINT V7.34A (Bruker AXS, 2006)'
_computing_molecular_graphics 'SHELXTL (Sheldrick, 2008)'
_computing_publication_material SHELXTL
_computing_structure_refinement 'SHELXL-97 (Sheldrick, 2008)'
_computing_structure_solution 'SHELXS-97 (Sheldrick, 2008)'
_diffrn_ambient_temperature 100(2)
_diffrn_detector_area_resol_mean 8.3333
_diffrn_measured_fraction_theta_full 0.999
_diffrn_measured_fraction_theta_max 0.999
_diffrn_measurement_device_type 'Bruker APEX-II CCD'
_diffrn_measurement_method '\f and \w scans'
_diffrn_radiation_monochromator graphite
_diffrn_radiation_source 'fine-focus sealed tube'
_diffrn_radiation_type MoK\a
_diffrn_radiation_wavelength 0.71073
_diffrn_reflns_av_R_equivalents 0.0340
_diffrn_reflns_av_sigmaI/netI 0.0213
_diffrn_reflns_limit_h_max 16
_diffrn_reflns_limit_h_min -16
_diffrn_reflns_limit_k_max 14
_diffrn_reflns_limit_k_min -13
_diffrn_reflns_limit_l_max 19
_diffrn_reflns_limit_l_min -19
_diffrn_reflns_number 17454
_diffrn_reflns_theta_full 26.40
_diffrn_reflns_theta_max 26.40
_diffrn_reflns_theta_min 2.72
_exptl_absorpt_coefficient_mu 0.327
_exptl_absorpt_correction_T_max 0.9486
_exptl_absorpt_correction_T_min 0.8970
_exptl_absorpt_correction_type multi-scan
_exptl_absorpt_process_details 'SADABS V2008/1 (Bruker AXS)'
_exptl_crystal_colour Colorless
_exptl_crystal_density_diffrn 1.877
_exptl_crystal_density_meas ?
_exptl_crystal_density_method 'not measured'
_exptl_crystal_description Lump
_exptl_crystal_F_000 1312
_exptl_crystal_size_max 0.18
_exptl_crystal_size_mid 0.15
_exptl_crystal_size_min 0.15
_refine_diff_density_max 0.323
_refine_diff_density_min -0.361
_refine_diff_density_rms 0.051
_refine_ls_extinction_method none
_refine_ls_goodness_of_fit_ref 1.053
_refine_ls_hydrogen_treatment constr
_refine_ls_matrix_type full
_refine_ls_number_parameters 181
_refine_ls_number_reflns 2356
_refine_ls_number_restraints 0
_refine_ls_restrained_S_all 1.053
_refine_ls_R_factor_all 0.0383
_refine_ls_R_factor_gt 0.0290
_refine_ls_shift/su_max 0.000
_refine_ls_shift/su_mean 0.000
_refine_ls_structure_factor_coef Fsqd
_refine_ls_weighting_details 'calc w=1/[\s^2^(Fo^2^)+(0.0345P)^2^+1.3165P] where P=(Fo^2^+2Fc^2^)/3'
_refine_ls_weighting_scheme calc
_refine_ls_wR_factor_gt 0.0714
_refine_ls_wR_factor_ref 0.0775
_reflns_number_gt 1944
_reflns_number_total 2356
_reflns_threshold_expression >2sigma(I)
_cod_data_source_file c2ce06448k.txt
_cod_data_source_block 838309
_cod_depositor_comments
;
The following automatic conversions were performed:

'_exptl_crystal_density_meas' value 'not measured' was changed to '?'
- the value is perceived as not measured.

Automatic conversion script
Id: cif_fix_values 3008 2015-01-20 13:52:24Z robertas 
;
_cod_database_code 7207766

loop_
_symmetry_equiv_pos_as_xyz
'x, y, z'
'x+1/2, -y+1/2, -z'
'-x, y+1/2, -z+1/2'
'-x+1/2, -y, z+1/2'
'-x, -y, -z'
'-x-1/2, y-1/2, z'
'x, -y-1/2, z-1/2'
'x-1/2, y, -z-1/2'

loop_
_atom_site_label
_atom_site_type_symbol
_atom_site_fract_x
_atom_site_fract_y
_atom_site_fract_z
_atom_site_U_iso_or_equiv
_atom_site_adp_type
_atom_site_occupancy
_atom_site_symmetry_multiplicity
_atom_site_calc_flag
_atom_site_refinement_flags
P1 P 0.31229(3) 0.88143(4) 0.14978(3) 0.01462(12) Uani 1 1 d .
F1 F 0.40171(8) 0.87232(11) 0.08077(7) 0.0325(3) Uani 1 1 d .
F2 F 0.31771(8) 1.02426(9) 0.14447(6) 0.0254(3) Uani 1 1 d .
F3 F 0.23122(7) 0.88174(9) 0.07278(6) 0.0228(2) Uani 1 1 d .
F4 F 0.30633(9) 0.74050(10) 0.15554(8) 0.0366(3) Uani 1 1 d .
F5 F 0.22276(7) 0.89339(10) 0.21848(7) 0.0276(3) Uani 1 1 d .
F6 F 0.39318(7) 0.88316(9) 0.22667(6) 0.0250(2) Uani 1 1 d .
O1 O 0.04332(8) 0.61779(10) 0.46532(7) 0.0179(3) Uani 1 1 d .
O2 O 0.43309(8) 0.56605(11) 0.32433(7) 0.0184(3) Uani 1 1 d .
N1 N -0.04494(10) 0.52156(13) 0.36123(9) 0.0182(3) Uani 1 1 d .
H1A H -0.0780 0.4769 0.3984 0.022 Uiso 1 1 calc R
H1B H -0.0564 0.5139 0.3056 0.022 Uiso 1 1 calc R
N2 N 0.16386(10) 0.72999(12) 0.35505(8) 0.0134(3) Uani 1 1 d .
N3 N 0.51956(10) 0.69691(13) 0.40613(9) 0.0188(3) Uani 1 1 d .
H3A H 0.5772 0.6599 0.3973 0.023 Uiso 1 1 calc R
H3B H 0.5177 0.7612 0.4386 0.023 Uiso 1 1 calc R
C1 C 0.02176(11) 0.60008(14) 0.38891(10) 0.0137(3) Uani 1 1 d .
C2 C 0.07383(11) 0.67280(15) 0.31820(10) 0.0147(3) Uani 1 1 d .
H2A H 0.0935 0.6199 0.2699 0.018 Uiso 1 1 calc R
H2B H 0.0271 0.7343 0.2957 0.018 Uiso 1 1 calc R
C3 C 0.25390(12) 0.67608(14) 0.34684(9) 0.0135(3) Uani 1 1 d .
H3 H 0.2593 0.6049 0.3139 0.016 Uiso 1 1 calc R
C4 C 0.33883(11) 0.72330(14) 0.38589(10) 0.0135(3) Uani 1 1 d .
C5 C 0.43536(12) 0.65566(15) 0.37045(10) 0.0149(3) Uani 1 1 d .
C6 C 0.32907(12) 0.82737(15) 0.43378(10) 0.0154(3) Uani 1 1 d .
H6 H 0.3862 0.8611 0.4616 0.019 Uiso 1 1 calc R
C7 C 0.23557(12) 0.88171(14) 0.44076(10) 0.0168(3) Uani 1 1 d .
H7 H 0.2283 0.9534 0.4729 0.020 Uiso 1 1 calc R
C8 C 0.15323(12) 0.83122(14) 0.40092(10) 0.0157(3) Uani 1 1 d .
H8 H 0.0888 0.8678 0.4058 0.019 Uiso 1 1 calc R

loop_
_atom_site_aniso_label
_atom_site_aniso_U_11
_atom_site_aniso_U_22
_atom_site_aniso_U_33
_atom_site_aniso_U_23
_atom_site_aniso_U_13
_atom_site_aniso_U_12
P1 0.0143(2) 0.0142(2) 0.0154(2) 0.00036(16) 0.00026(16) 0.00122(15)
F1 0.0178(5) 0.0570(8) 0.0228(5) -0.0072(5) 0.0050(4) 0.0065(5)
F2 0.0306(6) 0.0159(5) 0.0297(6) 0.0035(4) -0.0044(4) -0.0035(4)
F3 0.0195(5) 0.0282(6) 0.0206(5) -0.0017(4) -0.0042(4) -0.0004(4)
F4 0.0454(7) 0.0137(5) 0.0506(8) 0.0009(5) -0.0126(6) 0.0027(5)
F5 0.0214(5) 0.0394(7) 0.0221(5) 0.0077(5) 0.0074(4) 0.0030(4)
F6 0.0236(5) 0.0312(6) 0.0202(5) 0.0024(4) -0.0067(4) 0.0020(4)
O1 0.0208(6) 0.0192(6) 0.0137(6) -0.0004(5) 0.0011(5) -0.0032(5)
O2 0.0176(6) 0.0178(6) 0.0197(6) -0.0028(5) 0.0015(5) 0.0012(5)
N1 0.0185(7) 0.0196(7) 0.0164(7) 0.0021(6) -0.0010(6) -0.0049(6)
N2 0.0140(6) 0.0139(7) 0.0122(6) 0.0026(5) 0.0009(5) -0.0014(5)
N3 0.0136(6) 0.0228(8) 0.0201(7) -0.0054(6) 0.0001(6) 0.0030(6)
C1 0.0124(7) 0.0129(8) 0.0160(8) 0.0000(6) 0.0014(6) 0.0034(6)
C2 0.0130(7) 0.0162(8) 0.0148(8) 0.0006(6) -0.0006(6) -0.0020(6)
C3 0.0166(7) 0.0126(8) 0.0113(7) 0.0016(6) 0.0027(6) 0.0008(6)
C4 0.0146(7) 0.0146(8) 0.0113(7) 0.0029(6) 0.0022(6) -0.0006(6)
C5 0.0173(8) 0.0158(8) 0.0118(7) 0.0033(6) 0.0017(6) 0.0011(6)
C6 0.0164(8) 0.0167(8) 0.0132(8) 0.0019(6) -0.0004(6) -0.0025(6)
C7 0.0219(8) 0.0142(8) 0.0142(8) -0.0005(6) 0.0023(7) 0.0000(7)
C8 0.0165(8) 0.0158(8) 0.0146(8) 0.0026(6) 0.0035(6) 0.0018(6)

loop_
_atom_type_symbol
_atom_type_description
_atom_type_scat_dispersion_real
_atom_type_scat_dispersion_imag
_atom_type_scat_source
C C 0.0033 0.0016 'International Tables Vol C Tables 4.2.6.8 and 6.1.1.4'
H H 0.0000 0.0000 'International Tables Vol C Tables 4.2.6.8 and 6.1.1.4'
N N 0.0061 0.0033 'International Tables Vol C Tables 4.2.6.8 and 6.1.1.4'
O O 0.0106 0.0060 'International Tables Vol C Tables 4.2.6.8 and 6.1.1.4'
F F 0.0171 0.0103 'International Tables Vol C Tables 4.2.6.8 and 6.1.1.4'
P P 0.1023 0.0942 'International Tables Vol C Tables 4.2.6.8 and 6.1.1.4'

loop_
_geom_angle_atom_site_label_1
_geom_angle_atom_site_label_2
_geom_angle_atom_site_label_3
_geom_angle
F4 P1 F1 90.63(7)
F4 P1 F5 90.52(6)
F1 P1 F5 178.84(7)
F4 P1 F6 90.20(6)
F1 P1 F6 90.19(6)
F5 P1 F6 89.96(6)
F4 P1 F2 179.59(7)
F1 P1 F2 89.78(6)
F5 P1 F2 89.07(6)
F6 P1 F2 89.78(5)
F4 P1 F3 90.61(6)
F1 P1 F3 89.88(6)
F5 P1 F3 89.95(6)
F6 P1 F3 179.19(6)
F2 P1 F3 89.41(5)
C1 N1 H1A 120.0
C1 N1 H1B 120.0
H1A N1 H1B 120.0
C3 N2 C8 121.46(14)
C3 N2 C2 119.19(13)
C8 N2 C2 119.21(13)
C5 N3 H3A 120.0
C5 N3 H3B 120.0
H3A N3 H3B 120.0
O1 C1 N1 125.06(15)
O1 C1 C2 119.84(14)
N1 C1 C2 115.09(14)
N2 C2 C1 108.63(12)
N2 C2 H2A 110.0
C1 C2 H2A 110.0
N2 C2 H2B 110.0
C1 C2 H2B 110.0
H2A C2 H2B 108.3
N2 C3 C4 120.59(15)
N2 C3 H3 119.7
C4 C3 H3 119.7
C3 C4 C6 118.67(15)
C3 C4 C5 115.39(14)
C6 C4 C5 125.94(14)
O2 C5 N3 123.05(15)
O2 C5 C4 118.78(14)
N3 C5 C4 118.16(14)
C7 C6 C4 119.64(15)
C7 C6 H6 120.2
C4 C6 H6 120.2
C8 C7 C6 119.57(15)
C8 C7 H7 120.2
C6 C7 H7 120.2
N2 C8 C7 120.07(15)
N2 C8 H8 120.0
C7 C8 H8 120.0

loop_
_geom_bond_atom_site_label_1
_geom_bond_atom_site_label_2
_geom_bond_distance
P1 F4 1.5837(11)
P1 F1 1.5997(11)
P1 F5 1.5997(10)
P1 F6 1.6031(10)
P1 F2 1.6042(11)
P1 F3 1.6060(10)
O1 C1 1.2348(19)
O2 C5 1.233(2)
N1 C1 1.319(2)
N1 H1A 0.8800
N1 H1B 0.8800
N2 C3 1.343(2)
N2 C8 1.346(2)
N2 C2 1.4695(19)
N3 C5 1.328(2)
N3 H3A 0.8800
N3 H3B 0.8800
C1 C2 1.530(2)
C2 H2A 0.9900
C2 H2B 0.9900
C3 C4 1.383(2)
C3 H3 0.9500
C4 C6 1.389(2)
C4 C5 1.506(2)
C6 C7 1.384(2)
C6 H6 0.9500
C7 C8 1.375(2)
C7 H7 0.9500
C8 H8 0.9500
